data_7111794
loop_
_publ_author_name
'Ritesh Dubey'
'Gautam R. Desiraju'

_publ_section_title
;
 Structural landscape of the 1 : 1 benzoic acid : isonicotinamide
 cocrystal
;
_journal_name_full Chem.Commun.
_journal_page_first 1181
_journal_paper_doi 10.1039/c3cc47955b
_journal_volume 50
_journal_year 2014
_chemical_formula_moiety 'C6 H7 N2 O, C7 F5 O2'
_chemical_formula_sum 'C13 H7 F5 N2 O3'
_chemical_formula_weight 334.20
_chemical_name_systematic
;
 ? 
;
_space_group_crystal_system monoclinic
_space_group_IT_number 14
_space_group_name_Hall '-P 2ybc'
_space_group_name_H-M_alt 'P 1 21/c 1'
_symmetry_space_group_name_Hall '-P 2ybc'
_symmetry_space_group_name_H-M 'P 1 21/c 1'
_atom_sites_solution_hydrogens geom
_atom_sites_solution_primary direct
_atom_sites_solution_secondary difmap
_audit_creation_date 2013-01-01
_audit_creation_method
;
  Olex2 1.2
  (compiled Nov  5 2012 18:22:26, GUI svn.r4372)
;
_cell_angle_alpha 90.00
_cell_angle_beta 114.190(9)
_cell_angle_gamma 90.00
_cell_formula_units_Z 4
_cell_length_a 10.421(4)
_cell_length_b 10.421(3)
_cell_length_c 12.704(3)
_cell_measurement_reflns_used 9244
_cell_measurement_temperature 150
_cell_measurement_theta_max 27.8
_cell_measurement_theta_min 3.3
_cell_volume 1258.5(7)
_computing_cell_refinement
;
CrystalClear-SM Expert 2.0 r4 (Rigaku, 2009)
;
_computing_data_collection
;
CrystalClear-SM Expert 2.0 r4 (Rigaku, 2009)
;
_computing_data_reduction
;
CrystalClear-SM Expert 2.0 r4 (Rigaku, 2009)
;
_computing_molecular_graphics
;
O. V. Dolomanov, L. J. Bourhis, R. J. Gildea, J. A. K. Howard and H. Puschmann,
OLEX2: a complete structure solution, refinement and analysis program.
J. Appl. Cryst. (2009). 42, 339-341.
;
_computing_publication_material
;
O. V. Dolomanov, L. J. Bourhis, R. J. Gildea, J. A. K. Howard and H. Puschmann,
OLEX2: a complete structure solution, refinement and analysis program.
J. Appl. Cryst. (2009). 42, 339-341.
;
_computing_structure_refinement
;
SHELXL, G.M. Sheldrick, Acta Cryst.
(2008). A64, 112-122
;
_computing_structure_solution 'SHELXS-97 (Sheldrick, 1990)'
_diffrn_ambient_temperature 150
_diffrn_detector CCD
_diffrn_detector_area_resol_mean 13.6612
_diffrn_measured_fraction_theta_full 0.995
_diffrn_measured_fraction_theta_max 0.995
_diffrn_measurement_details
;
scan:
    Number of images: 180
               Slice: -60.0000 - 120.0000
         Image width: 1.0000
            Exp time: 16.0000
       Rotation axis: Omega
               Omega: 0.0000
                 Chi: 54.0000
                 Phi: 0.0000
                 XTD: 49.4000
              2theta: 29.6000
scan:
    Number of images: 180
               Slice: -60.0000 - 120.0000
         Image width: 1.0000
            Exp time: 16.0000
       Rotation axis: Omega
               Omega: 0.0000
                 Chi: 54.0000
                 Phi: 120.0000
                 XTD: 49.4000
              2theta: 29.6000
scan:
    Number of images: 180
               Slice: -60.0000 - 120.0000
         Image width: 1.0000
            Exp time: 16.0000
       Rotation axis: Omega
               Omega: 0.0000
                 Chi: 54.0000
                 Phi: 240.0000
                 XTD: 49.4000
              2theta: 29.6000
;
_diffrn_measurement_device
;
XtaLABmini: Fixed Chi 2 circle
;
_diffrn_measurement_device_type
;
Rigaku Mercury375R (2x2 bin mode)
;
_diffrn_measurement_method 'profile data from \w-scans'
_diffrn_measurement_specimen_support Fiber
_diffrn_orient_matrix_type FS_PROCESS
_diffrn_orient_matrix_UB_11 -0.051689
_diffrn_orient_matrix_UB_12 -0.066218
_diffrn_orient_matrix_UB_13 -0.076119
_diffrn_orient_matrix_UB_21 0.085016
_diffrn_orient_matrix_UB_22 -0.012750
_diffrn_orient_matrix_UB_23 0.011227
_diffrn_orient_matrix_UB_31 0.034258
_diffrn_orient_matrix_UB_32 -0.068270
_diffrn_orient_matrix_UB_33 0.071735
_diffrn_radiation_monochromator 'Graphite Monochromator'
_diffrn_radiation_type 'Mo K\a'
_diffrn_radiation_wavelength 0.71075
_diffrn_reflns_av_R_equivalents 0.0618
_diffrn_reflns_av_unetI/netI 0.0480
_diffrn_reflns_limit_h_max 13
_diffrn_reflns_limit_h_min -13
_diffrn_reflns_limit_k_max 13
_diffrn_reflns_limit_k_min -13
_diffrn_reflns_limit_l_max 16
_diffrn_reflns_limit_l_min -16
_diffrn_reflns_number 11390
_diffrn_reflns_theta_full 27.48
_diffrn_reflns_theta_max 27.48
_diffrn_reflns_theta_min 3.52
_diffrn_source 'Sealed Tube'
_diffrn_source_current 12.0
_diffrn_source_power 0.6
_diffrn_source_voltage 50.0
_exptl_absorpt_coefficient_mu 0.174
_exptl_absorpt_correction_T_max 1.000
_exptl_absorpt_correction_T_min 0.571
_exptl_absorpt_correction_type multi-scan
_exptl_absorpt_process_details 'Jacobson, R. (1998) Private communication'
_exptl_crystal_colour Colorless
_exptl_crystal_density_diffrn 1.764
_exptl_crystal_density_method 'not measured'
_exptl_crystal_description prism
_exptl_crystal_F_000 672
_exptl_crystal_size_max 0.15
_exptl_crystal_size_mid 0.1
_exptl_crystal_size_min 0.1
_refine_diff_density_max 0.311
_refine_diff_density_min -0.233
_refine_diff_density_rms 0.060
_refine_ls_extinction_method none
_refine_ls_goodness_of_fit_ref 1.021
_refine_ls_hydrogen_treatment mixed
_refine_ls_matrix_type full
_refine_ls_number_parameters 236
_refine_ls_number_reflns 2888
_refine_ls_number_restraints 0
_refine_ls_restrained_S_all 1.021
_refine_ls_R_factor_all 0.0696
_refine_ls_R_factor_gt 0.0485
_refine_ls_shift/su_max 0.001
_refine_ls_shift/su_mean 0.000
_refine_ls_structure_factor_coef Fsqd
_refine_ls_weighting_details 'calc w=1/[\s^2^(Fo^2^)+(0.0714P)^2^+0.0694P] where P=(Fo^2^+2Fc^2^)/3'
_refine_ls_weighting_scheme calc
_refine_ls_wR_factor_gt 0.1192
_refine_ls_wR_factor_ref 0.1315
_reflns_number_gt 2124
_reflns_number_total 2888
_reflns_threshold_expression >2sigma(I)
_cod_data_source_file c3cc47955b.txt
_cod_data_source_block datam
_cod_original_formula_sum 'C13 H7 F5 N2 O3 '
_cod_database_code 7111794
_olex2_refinement_description
;
;

loop_
_space_group_symop_id
_space_group_symop_operation_xyz
1 'x, y, z'
2 '-x, y+1/2, -z+1/2'
3 '-x, -y, -z'
4 'x, -y-1/2, z-1/2'

loop_
_atom_site_label
_atom_site_type_symbol
_atom_site_fract_x
_atom_site_fract_y
_atom_site_fract_z
_atom_site_U_iso_or_equiv
_atom_site_adp_type
_atom_site_occupancy
_atom_site_symmetry_multiplicity
_atom_site_calc_flag
H12 H 0.841(2) 0.775(2) 0.6706(17) 0.022(5) Uiso 1 1 d
H4 H 0.923(2) 1.153(2) 0.670(2) 0.040(7) Uiso 1 1 d
H13 H 0.778(3) 0.783(2) 0.466(2) 0.043(7) Uiso 1 1 d
H6 H 0.870(2) 1.144(2) 0.4794(18) 0.028(6) Uiso 1 1 d
H2A H 0.943(3) 1.085(3) 0.946(3) 0.055(8) Uiso 1 1 d
H2B H 0.877(3) 1.136(2) 0.825(2) 0.040(7) Uiso 1 1 d
H1 H 0.795(3) 0.963(2) 0.378(2) 0.043(7) Uiso 1 1 d
C1 C 0.3940(2) 0.74661(18) 0.44457(16) 0.0229(4) Uani 1 1 d
C2 C 0.4843(2) 0.69578(19) 0.64566(16) 0.0257(4) Uani 1 1 d
C3 C 0.3278(2) 0.62798(17) 0.41281(16) 0.0222(4) Uani 1 1 d
C4 C 0.8969(2) 1.0770(2) 0.63593(18) 0.0258(4) Uani 1 1 d
C5 C 0.3417(2) 0.54640(17) 0.50345(17) 0.0246(4) Uani 1 1 d
C6 C 0.8602(2) 1.07095(19) 0.51865(18) 0.0261(4) Uani 1 1 d
C7 C 0.8878(2) 0.96601(18) 0.69421(16) 0.0227(4) Uani 1 1 d
C8 C 0.4178(2) 0.57827(18) 0.61783(17) 0.0261(4) Uani 1 1 d
C9 C 0.9294(2) 0.96785(18) 0.82366(17) 0.0266(4) Uani 1 1 d
C10 C 0.4708(2) 0.78005(17) 0.55807(17) 0.0255(4) Uani 1 1 d
C11 C 0.2481(2) 0.59205(18) 0.28653(16) 0.0238(4) Uani 1 1 d
C12 C 0.8455(2) 0.85217(19) 0.63271(17) 0.0279(5) Uani 1 1 d
C13 C 0.8095(2) 0.8524(2) 0.51512(18) 0.0295(5) Uani 1 1 d
N1 N 0.81726(17) 0.96081(16) 0.46061(15) 0.0256(4) Uani 1 1 d
N2 N 0.9125(2) 1.07876(17) 0.86754(17) 0.0311(4) Uani 1 1 d
O1 O 0.97826(17) 0.86994(13) 0.88131(12) 0.0371(4) Uani 1 1 d
O2 O 0.25582(16) 0.47501(12) 0.26100(12) 0.0311(4) Uani 1 1 d
O3 O 0.18290(17) 0.67709(13) 0.21732(12) 0.0349(4) Uani 1 1 d
F1 F 0.38676(13) 0.83364(11) 0.36401(10) 0.0330(3) Uani 1 1 d
F2 F 0.53322(13) 0.89559(11) 0.58439(11) 0.0375(3) Uani 1 1 d
F3 F 0.56066(13) 0.72753(11) 0.75523(9) 0.0358(3) Uani 1 1 d
F4 F 0.42813(15) 0.49520(11) 0.70104(10) 0.0394(4) Uani 1 1 d
F5 F 0.27844(14) 0.43080(11) 0.48183(10) 0.0377(3) Uani 1 1 d

loop_
_atom_site_aniso_label
_atom_site_aniso_U_11
_atom_site_aniso_U_22
_atom_site_aniso_U_33
_atom_site_aniso_U_23
_atom_site_aniso_U_13
_atom_site_aniso_U_12
C1 0.0287(10) 0.0176(9) 0.0243(10) 0.0046(8) 0.0128(8) 0.0037(7)
C2 0.0314(11) 0.0230(10) 0.0195(10) -0.0029(8) 0.0071(8) 0.0034(8)
C3 0.0265(10) 0.0170(9) 0.0217(10) 0.0005(8) 0.0086(8) 0.0038(7)
C4 0.0315(11) 0.0172(9) 0.0263(11) -0.0004(8) 0.0094(9) 0.0002(8)
C5 0.0328(11) 0.0132(9) 0.0268(10) 0.0006(8) 0.0111(9) -0.0004(8)
C6 0.0311(11) 0.0196(10) 0.0263(11) 0.0042(8) 0.0103(9) 0.0017(8)
C7 0.0236(10) 0.0206(10) 0.0213(10) 0.0011(8) 0.0065(8) 0.0032(7)
C8 0.0388(12) 0.0186(9) 0.0213(10) 0.0042(8) 0.0126(9) 0.0043(8)
C9 0.0323(11) 0.0212(10) 0.0225(10) 0.0023(8) 0.0074(9) 0.0039(8)
C10 0.0330(11) 0.0146(9) 0.0302(11) -0.0024(8) 0.0142(9) -0.0020(8)
C11 0.0289(10) 0.0195(9) 0.0217(10) -0.0008(8) 0.0091(8) 0.0035(8)
C12 0.0357(12) 0.0181(9) 0.0250(11) 0.0048(9) 0.0075(9) -0.0003(8)
C13 0.0381(12) 0.0184(10) 0.0254(11) -0.0019(9) 0.0062(9) -0.0037(8)
N1 0.0292(9) 0.0232(9) 0.0209(9) 0.0009(7) 0.0065(7) 0.0005(7)
N2 0.0496(12) 0.0195(9) 0.0186(9) 0.0028(8) 0.0082(8) 0.0100(8)
O1 0.0610(11) 0.0208(7) 0.0223(8) 0.0048(6) 0.0099(7) 0.0107(7)
O2 0.0449(9) 0.0189(7) 0.0222(7) -0.0021(6) 0.0063(6) 0.0059(6)
O3 0.0499(10) 0.0233(8) 0.0228(8) 0.0026(6) 0.0061(7) 0.0119(7)
F1 0.0482(8) 0.0227(6) 0.0292(7) 0.0066(5) 0.0169(6) -0.0032(5)
F2 0.0524(8) 0.0205(6) 0.0354(7) -0.0057(5) 0.0136(6) -0.0124(5)
F3 0.0496(8) 0.0284(7) 0.0206(6) -0.0059(5) 0.0056(6) 0.0000(5)
F4 0.0664(9) 0.0245(6) 0.0239(7) 0.0074(5) 0.0151(6) -0.0010(6)
F5 0.0585(8) 0.0178(6) 0.0313(7) 0.0001(5) 0.0128(6) -0.0111(6)

loop_
_atom_type_symbol
_atom_type_description
_atom_type_scat_dispersion_real
_atom_type_scat_dispersion_imag
_atom_type_scat_source
C C 0.0033 0.0016 'International Tables Vol C Tables 4.2.6.8 and 6.1.1.4'
H H 0.0000 0.0000 'International Tables Vol C Tables 4.2.6.8 and 6.1.1.4'
N N 0.0061 0.0033 'International Tables Vol C Tables 4.2.6.8 and 6.1.1.4'
O O 0.0106 0.0060 'International Tables Vol C Tables 4.2.6.8 and 6.1.1.4'
F F 0.0171 0.0103 'International Tables Vol C Tables 4.2.6.8 and 6.1.1.4'

loop_
_geom_angle_atom_site_label_1
_geom_angle_atom_site_label_2
_geom_angle_atom_site_label_3
_geom_angle
C10 C1 C3 122.32(17)
F1 C1 C3 120.73(17)
F1 C1 C10 116.93(17)
C10 C2 C8 118.94(18)
F3 C2 C8 120.72(18)
F3 C2 C10 120.34(18)
C1 C3 C11 121.08(17)
C5 C3 C1 115.58(17)
C5 C3 C11 123.34(17)
C6 C4 H4 117.5(15)
C6 C4 C7 119.05(19)
C7 C4 H4 123.4(15)
C8 C5 C3 123.00(18)
F5 C5 C3 120.13(17)
F5 C5 C8 116.87(17)
C4 C6 H6 119.5(13)
N1 C6 H6 119.3(13)
N1 C6 C4 121.08(19)
C4 C7 C9 120.79(17)
C12 C7 C4 118.92(18)
C12 C7 C9 120.24(17)
C2 C8 C5 119.64(18)
F4 C8 C2 120.20(18)
F4 C8 C5 120.15(17)
N2 C9 C7 115.97(17)
O1 C9 C7 119.73(17)
O1 C9 N2 124.29(19)
C1 C10 C2 120.49(18)
F2 C10 C1 120.12(17)
F2 C10 C2 119.39(18)
O2 C11 C3 116.12(16)
O3 C11 C3 118.50(16)
O3 C11 O2 125.38(18)
C7 C12 H12 120.6(12)
C13 C12 H12 120.1(12)
C13 C12 C7 119.27(18)
C12 C13 H13 126.7(15)
N1 C13 H13 112.6(15)
N1 C13 C12 120.73(19)
C6 N1 H1 116.9(14)
C6 N1 C13 120.92(18)
C13 N1 H1 122.2(14)
H2A N2 H2B 124(3)
C9 N2 H2A 118.3(17)
C9 N2 H2B 118.0(18)

loop_
_geom_bond_atom_site_label_1
_geom_bond_atom_site_label_2
_geom_bond_distance
C1 C3 1.392(3)
C1 C10 1.377(3)
C1 F1 1.346(2)
C2 C8 1.380(3)
C2 C10 1.379(3)
C2 F3 1.331(2)
C3 C5 1.390(3)
C3 C11 1.521(3)
C4 H4 0.89(2)
C4 C6 1.380(3)
C4 C7 1.397(3)
C5 C8 1.381(3)
C5 F5 1.346(2)
C6 H6 0.94(2)
C6 N1 1.338(3)
C7 C9 1.519(3)
C7 C12 1.389(3)
C8 F4 1.336(2)
C9 N2 1.326(3)
C9 O1 1.237(2)
C10 F2 1.344(2)
C11 O2 1.273(2)
C11 O3 1.237(2)
C12 H12 0.95(2)
C12 C13 1.383(3)
C13 H13 0.93(3)
C13 N1 1.345(3)
N1 H1 0.98(2)
N2 H2A 0.92(3)
N2 H2B 0.79(3)
